data_7046332
loop_
_publ_author_name
'Wang, Jin'
'Shi, Wenjie'
'Li, Shujie'
'Mao, Qiyun'
'Ma, Pengtao'
'Niu, Jingyang'
'Wang, Jingping'

_publ_section_title
;
 Construction of a new binding manner in carboxylic acid-functionalized
 phosphomolybdates.
;
_journal_issue 24
_journal_name_full 'Dalton transactions (Cambridge, England : 2003)'
_journal_page_first 7949
_journal_page_last 7955
_journal_paper_doi 10.1039/c8dt01540f
_journal_volume 47
_journal_year 2018
_chemical_formula_moiety 'C16 H8 Mo12 O55 P3, 9(N), 12(O)'
_chemical_formula_sum 'C16 H68 Mo12 N9 O67 P3'
_chemical_formula_weight 2702.98
_space_group_crystal_system triclinic
_space_group_IT_number 2
_space_group_name_Hall '-P 1'
_space_group_name_H-M_alt 'P -1'
_symmetry_space_group_name_Hall '-P 1'
_symmetry_space_group_name_H-M 'P -1'
_atom_sites_solution_hydrogens geom
_atom_sites_solution_primary direct
_audit_creation_date 2016-03-20
_audit_creation_method
;
Olex2 1.2
(compiled 2016.02.19 svn.r3266 for OlexSys, GUI svn.r5155)
;
_audit_update_record
;
2018-03-30 deposited with the CCDC.
2018-05-14 downloaded from the CCDC.
;
_cell_angle_alpha 107.3830(10)
_cell_angle_beta 97.5590(10)
_cell_angle_gamma 110.4050(10)
_cell_formula_units_Z 2
_cell_length_a 14.2999(6)
_cell_length_b 15.2346(6)
_cell_length_c 21.7715(9)
_cell_measurement_reflns_used 9922
_cell_measurement_temperature 293(2)
_cell_measurement_theta_max 28.29
_cell_measurement_theta_min 2.52
_cell_volume 4092.4(3)
_computing_molecular_graphics 'Olex2 (Dolomanov et al., 2009)'
_computing_publication_material 'Olex2 (Dolomanov et al., 2009)'
_computing_structure_refinement 'ShelXL (Sheldrick, 2015)'
_computing_structure_solution 'ShelXS-1997 (Sheldrick, 2008)'
_diffrn_ambient_temperature 293(2)
_diffrn_measured_fraction_theta_full 0.989
_diffrn_measured_fraction_theta_max 0.989
_diffrn_measurement_device_type 'Bruker APEX-II CCD'
_diffrn_measurement_method '\f and \w scans'
_diffrn_radiation_monochromator graphite
_diffrn_radiation_type MoK\a
_diffrn_radiation_wavelength 0.71073
_diffrn_reflns_av_R_equivalents 0.0157
_diffrn_reflns_av_unetI/netI 0.0310
_diffrn_reflns_Laue_measured_fraction_full 0.989
_diffrn_reflns_Laue_measured_fraction_max 0.989
_diffrn_reflns_limit_h_max 8
_diffrn_reflns_limit_h_min -17
_diffrn_reflns_limit_k_max 18
_diffrn_reflns_limit_k_min -16
_diffrn_reflns_limit_l_max 25
_diffrn_reflns_limit_l_min -25
_diffrn_reflns_number 21027
_diffrn_reflns_point_group_measured_fraction_full 0.989
_diffrn_reflns_point_group_measured_fraction_max 0.989
_diffrn_reflns_theta_full 25.099
_diffrn_reflns_theta_max 25.099
_diffrn_reflns_theta_min 2.032
_diffrn_standards_number 0
_exptl_absorpt_coefficient_mu 1.946
_exptl_absorpt_correction_T_max 0.7457
_exptl_absorpt_correction_T_min 0.6143
_exptl_absorpt_correction_type multi-scan
_exptl_absorpt_process_details
;
SADABS-2008/1 (Bruker,2008) was used for absorption correction.
wR2(int) was 0.0571 before and 0.0302 after correction.
The Ratio of minimum to maximum transmission is 0.8238.
The \l/2 correction factor is 0.0015.
;
_exptl_crystal_colour colorless
_exptl_crystal_density_diffrn 2.194
_exptl_crystal_density_method 'not measured'
_exptl_crystal_description block
_exptl_crystal_F_000 2624
_exptl_crystal_size_max 0.38
_exptl_crystal_size_mid 0.36
_exptl_crystal_size_min 0.3
_refine_diff_density_max 2.078
_refine_diff_density_min -1.366
_refine_diff_density_rms 0.177
_refine_ls_extinction_method none
_refine_ls_goodness_of_fit_ref 1.024
_refine_ls_hydrogen_treatment constr
_refine_ls_matrix_type full
_refine_ls_number_parameters 517
_refine_ls_number_reflns 14394
_refine_ls_number_restraints 0
_refine_ls_restrained_S_all 1.024
_refine_ls_R_factor_all 0.0557
_refine_ls_R_factor_gt 0.0487
_refine_ls_shift/su_max 0.000
_refine_ls_shift/su_mean 0.000
_refine_ls_structure_factor_coef Fsqd
_refine_ls_weighting_details 'w=1/[\s^2^(Fo^2^)+(0.0689P)^2^+34.1467P] where P=(Fo^2^+2Fc^2^)/3'
_refine_ls_weighting_scheme calc
_refine_ls_wR_factor_gt 0.1306
_refine_ls_wR_factor_ref 0.1377
_reflns_Friedel_coverage 0.000
_reflns_number_gt 12550
_reflns_number_total 14394
_reflns_threshold_expression 'I > 2\s(I)'
_cod_data_source_file c8dt01540f2.cif
_cod_data_source_block njy1_CCDC2
_cod_depositor_comments 'Adding full bibliography for 7046330--7046333.cif.'
_cod_database_code 7046332
_shelx_space_group_comment
;
The symmetry employed for this shelxl refinement is uniquely defined
by the following loop, which should always be used as a source of
symmetry information in preference to the above space-group names.
They are only intended as comments.
;
_shelx_estimated_absorpt_t_max 0.593
_shelx_estimated_absorpt_t_min 0.525
_olex2_refinement_description
;
1. Fixed Uiso
 At 1.2 times of:
  All C(H) groups
 At 1.5 times of:
  All O(H) groups
2. Others
 Fixed Sof: O19W(0.5) O20W(0.5) O21W(0.5) O23W(0.5) O24W(0.5) O25W(0.5)
 O26W(0.5)
3.a Aromatic/amide H refined with riding coordinates:
 C6(H6), C7(H7), C11(H11), C12(H12), C14(H14), C15(H15)
3.b Tetrahedral OH refined with riding coordinates:
 O54(H54), O55(H55)
;
_shelx_shelxl_version_number 2014/7
_olex2_submission_special_instructions 'No special instructions were received'

loop_
_space_group_symop_operation_xyz
'x, y, z'
'-x, -y, -z'

loop_
_atom_site_label
_atom_site_type_symbol
_atom_site_fract_x
_atom_site_fract_y
_atom_site_fract_z
_atom_site_U_iso_or_equiv
_atom_site_adp_type
_atom_site_occupancy
_atom_site_site_symmetry_order
_atom_site_calc_flag
_atom_site_refinement_flags_posn
_atom_site_refinement_flags_adp
_atom_site_refinement_flags_occupancy
Mo3 Mo 0.63928(4) 0.63902(4) 0.22381(3) 0.02761(14) Uani 1 1 d . . .
Mo1 Mo 0.21127(4) 0.30806(4) 0.08401(3) 0.02777(14) Uani 1 1 d . . .
Mo7 Mo 0.20898(5) 0.11373(5) 0.46420(3) 0.03426(15) Uani 1 1 d . . .
Mo9 Mo -0.00083(4) 0.03951(4) 0.18086(3) 0.02755(14) Uani 1 1 d . . .
Mo2 Mo 0.38064(4) 0.56159(4) 0.19800(3) 0.02684(13) Uani 1 1 d . . .
Mo5 Mo 0.59139(4) 0.22287(5) 0.05323(3) 0.03046(14) Uani 1 1 d . . .
Mo8 Mo 0.08856(5) 0.18416(5) 0.35685(3) 0.03435(15) Uani 1 1 d . . .
Mo10 Mo 0.10005(4) -0.11254(4) 0.11478(3) 0.02627(13) Uani 1 1 d . . .
Mo4 Mo 0.75070(4) 0.46175(4) 0.15226(3) 0.02956(14) Uani 1 1 d . . .
Mo11 Mo 0.28021(5) -0.15444(4) 0.22160(3) 0.03078(14) Uani 1 1 d . . .
Mo6 Mo 0.31257(4) 0.14724(4) 0.01161(3) 0.02634(13) Uani 1 1 d . . .
Mo12 Mo 0.31081(5) -0.07369(5) 0.38700(3) 0.03401(15) Uani 1 1 d . . .
P2 P 0.16876(13) 0.00408(12) 0.28661(8) 0.0238(3) Uani 1 1 d . . .
P1 P 0.48189(12) 0.38215(12) 0.13599(8) 0.0213(3) Uani 1 1 d . . .
P3 P 0.25248(12) 0.15308(12) 0.16033(8) 0.0233(3) Uani 1 1 d . . .
O1 O 0.2729(5) 0.1792(4) 0.5461(3) 0.0504(14) Uiso 1 1 d . . .
O2 O 0.6022(4) 0.5698(4) 0.3003(2) 0.0351(11) Uiso 1 1 d . . .
O3 O 0.5705(3) 0.3707(3) 0.1060(2) 0.0273(9) Uiso 1 1 d . . .
O4 O 0.1553(3) 0.0615(3) 0.1533(2) 0.0269(9) Uiso 1 1 d . . .
O5 O 0.7066(4) 0.5501(4) 0.2107(2) 0.0330(10) Uiso 1 1 d . . .
O6 O 0.4032(4) 0.0019(4) 0.2588(3) 0.0385(12) Uiso 1 1 d . . .
O7 O 0.4302(4) 0.5146(4) 0.2812(2) 0.0330(10) Uiso 1 1 d . . .
O8 O 0.3084(4) 0.1246(3) 0.1083(2) 0.0314(10) Uiso 1 1 d . . .
O9 O 0.4513(4) 0.1607(3) 0.0456(2) 0.0296(10) Uiso 1 1 d . . .
O10 O 0.2278(3) -0.0911(3) 0.1676(2) 0.0278(10) Uiso 1 1 d . . .
O11 O 0.2842(3) 0.4255(3) 0.1636(2) 0.0289(10) Uiso 1 1 d . . .
O12 O 0.5198(4) 0.6658(3) 0.2378(2) 0.0313(10) Uiso 1 1 d . . .
O13 O 0.6446(4) 0.6647(4) 0.1524(3) 0.0407(12) Uiso 1 1 d . . .
O14 O 0.2284(4) 0.2429(4) 0.1618(2) 0.0318(10) Uiso 1 1 d . . .
O15 O 0.3769(3) 0.3128(3) 0.0871(2) 0.0271(9) Uiso 1 1 d . . .
O16 O 0.7079(4) 0.3848(4) 0.2246(2) 0.0352(11) Uiso 1 1 d . . .
O17 O -0.0194(3) -0.0801(3) 0.1079(2) 0.0285(10) Uiso 1 1 d . . .
O18 O 0.7293(4) 0.3292(4) 0.0992(3) 0.0370(11) Uiso 1 1 d . . .
O19 O 0.2858(4) 0.0361(4) 0.4366(2) 0.0369(11) Uiso 1 1 d . . .
O20 O 0.4941(3) 0.4916(3) 0.1602(2) 0.0273(9) Uiso 1 1 d . . .
O21 O 0.0772(3) -0.0496(3) 0.2236(2) 0.0269(9) Uiso 1 1 d . . .
O22 O 0.1960(4) 0.1781(3) 0.0258(2) 0.0308(10) Uiso 1 1 d . . .
O23 O 0.7540(5) 0.5118(4) 0.0912(3) 0.0478(13) Uiso 1 1 d . . .
O24 O 0.5984(4) 0.2272(4) 0.1578(2) 0.0349(11) Uiso 1 1 d . . .
O25 O 0.0837(4) 0.1433(3) 0.2631(2) 0.0301(10) Uiso 1 1 d . . .
O26 O 0.3390(4) 0.1950(4) -0.0493(3) 0.0444(13) Uiso 1 1 d . . .
O27 O 0.4306(4) 0.0543(4) 0.3700(3) 0.0406(12) Uiso 1 1 d . . .
O28 O 0.1366(4) 0.0525(3) 0.3476(2) 0.0293(10) Uiso 1 1 d . . .
O29 O 0.3391(4) -0.1492(4) 0.3072(3) 0.0378(11) Uiso 1 1 d . . .
O30 O 0.2124(4) -0.0704(3) 0.2972(2) 0.0293(10) Uiso 1 1 d . . .
O31 O 0.1688(4) -0.2612(4) 0.1978(3) 0.0436(13) Uiso 1 1 d . . .
O32 O 0.3611(4) 0.5869(4) 0.1268(3) 0.0435(13) Uiso 1 1 d . . .
O33 O 0.2528(4) 0.0202(4) -0.0319(3) 0.0454(13) Uiso 1 1 d . . .
O34 O 0.1463(4) 0.1994(4) 0.4466(3) 0.0410(12) Uiso 1 1 d . . .
O35 O 0.0322(4) -0.2373(4) 0.0996(3) 0.0397(12) Uiso 1 1 d . . .
O36 O 0.2031(5) -0.1701(5) 0.3879(3) 0.0511(14) Uiso 1 1 d . . .
O37 O 0.1021(5) 0.0211(4) 0.4675(3) 0.0491(14) Uiso 1 1 d . . .
O38 O 0.8789(4) 0.5093(4) 0.1944(3) 0.0441(13) Uiso 1 1 d . . .
O39 O 0.0862(4) 0.2823(4) 0.0859(3) 0.0466(13) Uiso 1 1 d . . .
O40 O 0.3197(4) 0.6190(4) 0.2474(3) 0.0420(12) Uiso 1 1 d . . .
O41 O 0.3395(4) 0.2235(4) 0.4407(3) 0.0402(12) Uiso 1 1 d . . .
O42 O 0.2555(4) 0.2550(4) 0.3618(3) 0.0378(11) Uiso 1 1 d . . .
O43 O 0.7326(5) 0.7441(4) 0.2845(3) 0.0491(14) Uiso 1 1 d . . .
O44 O 0.1290(4) -0.1122(4) 0.0417(3) 0.0399(12) Uiso 1 1 d . . .
O45 O 0.3556(5) -0.1935(4) 0.1749(3) 0.0501(14) Uiso 1 1 d . . .
O46 O -0.0253(4) 0.1092(4) 0.1374(3) 0.0412(12) Uiso 1 1 d . . .
O47 O 0.2279(4) 0.3690(4) 0.0296(3) 0.0465(13) Uiso 1 1 d . . .
O48 O 0.6271(5) 0.1234(4) 0.0363(3) 0.0498(14) Uiso 1 1 d . . .
O49 O -0.1125(5) -0.0108(4) 0.2028(3) 0.0483(14) Uiso 1 1 d . . .
O50 O 0.0843(5) 0.2984(5) 0.3716(3) 0.0518(14) Uiso 1 1 d . . .
O51 O 0.4072(5) -0.0691(5) 0.4442(3) 0.0540(15) Uiso 1 1 d . . .
O52 O -0.0354(5) 0.1061(4) 0.3490(3) 0.0501(14) Uiso 1 1 d . . .
O53 O 0.5843(5) 0.2457(5) -0.0191(3) 0.0529(15) Uiso 1 1 d . . .
O54 O 0.6907(5) 0.5215(5) 0.5183(3) 0.0588(16) Uiso 1 1 d . . .
H54 H 0.7274 0.4904 0.5121 0.088 Uiso 1 1 calc R . .
O55 O 0.7750(6) 0.3573(6) 0.4489(4) 0.079(2) Uiso 1 1 d . . .
H55 H 0.7605 0.4024 0.4708 0.119 Uiso 1 1 calc R . .
C1 C 0.5421(5) 0.1569(5) 0.3241(3) 0.0304(14) Uiso 1 1 d . . .
C2 C 0.4333(5) 0.3546(5) 0.4063(3) 0.0311(14) Uiso 1 1 d . . .
C3 C 0.6064(6) 0.4783(6) 0.4644(4) 0.0398(17) Uiso 1 1 d . . .
C4 C 0.4520(6) 0.0638(5) 0.3175(4) 0.0335(15) Uiso 1 1 d . . .
C5 C 0.5182(5) 0.5251(5) 0.3106(3) 0.0293(14) Uiso 1 1 d . . .
C6 C 0.5535(6) 0.1826(5) 0.2690(4) 0.0333(15) Uiso 1 1 d . . .
H6 H 0.5046 0.1427 0.2282 0.040 Uiso 1 1 calc R . .
C7 C 0.4337(5) 0.3965(5) 0.3581(3) 0.0318(15) Uiso 1 1 d . . .
H7 H 0.3757 0.3693 0.3223 0.038 Uiso 1 1 calc R . .
C8 C 0.6375(5) 0.2678(5) 0.2742(3) 0.0311(14) Uiso 1 1 d . . .
C9 C 0.5201(5) 0.4789(5) 0.3628(3) 0.0315(15) Uiso 1 1 d . . .
C10 C 0.6496(5) 0.2953(5) 0.2140(3) 0.0301(14) Uiso 1 1 d . . .
C11 C 0.6058(6) 0.5199(6) 0.4161(4) 0.0374(16) Uiso 1 1 d . . .
H11 H 0.6635 0.5756 0.4195 0.045 Uiso 1 1 calc R . .
C12 C 0.5205(6) 0.3945(6) 0.4591(4) 0.0384(16) Uiso 1 1 d . . .
H12 H 0.5215 0.3653 0.4909 0.046 Uiso 1 1 calc R . .
C13 C 0.3366(5) 0.2706(5) 0.4023(3) 0.0318(15) Uiso 1 1 d . . .
C14 C 0.7102(6) 0.3272(6) 0.3352(4) 0.0427(18) Uiso 1 1 d . . .
H14 H 0.7659 0.3853 0.3395 0.051 Uiso 1 1 calc R . .
C15 C 0.6156(6) 0.2149(6) 0.3845(4) 0.0446(18) Uiso 1 1 d . . .
H15 H 0.6087 0.1970 0.4215 0.053 Uiso 1 1 calc R . .
C16 C 0.6990(7) 0.2993(7) 0.3897(4) 0.049(2) Uiso 1 1 d . . .
N1 N 0.9579(7) 0.7175(6) 0.2123(4) 0.063(2) Uiso 1 1 d . . .
N2 N 0.4981(6) 0.8100(5) 0.4792(4) 0.0489(17) Uiso 1 1 d . . .
N3 N 0.8217(6) 0.7471(6) 0.1110(4) 0.0528(18) Uiso 1 1 d . . .
N4 N 0.5204(6) 0.8184(6) 0.3494(4) 0.0536(18) Uiso 1 1 d . . .
N5 N 0.3894(6) 0.9819(6) 0.0995(4) 0.0527(18) Uiso 1 1 d . . .
N6 N 0.8605(6) 0.2101(6) 0.0929(4) 0.0576(19) Uiso 1 1 d . . .
N7 N 0.7161(6) 0.4852(6) 0.6377(4) 0.060(2) Uiso 1 1 d . . .
N8 N 0.8385(7) 0.6009(6) 0.3444(4) 0.062(2) Uiso 1 1 d . . .
N9 N 0.8588(7) 0.6155(7) 0.4766(4) 0.065(2) Uiso 1 1 d . . .
O10W O 0.0000 0.0000 0.0000 0.059(2) Uiso 1 2 d S T P
O11W O 0.1344(7) 0.3445(6) 0.2475(4) 0.084(2) Uiso 1 1 d . . .
O12W O 0.6059(7) 0.0128(7) 0.1309(5) 0.094(3) Uiso 1 1 d . . .
O13W O 0.7163(8) 0.3043(8) 0.5544(5) 0.102(3) Uiso 1 1 d . . .
O14W O 0.8858(8) 0.9302(8) 0.3854(5) 0.103(3) Uiso 1 1 d . . .
O15W O 0.9846(8) 0.4951(8) 0.3362(5) 0.111(3) Uiso 1 1 d . . .
O16W O 0.5410(9) 0.7992(8) 0.1491(5) 0.114(3) Uiso 1 1 d . . .
O17W O 0.9817(8) 0.7918(8) 0.3461(5) 0.109(3) Uiso 1 1 d . . .
O18W O 0.4260(8) 0.5367(8) 0.0099(5) 0.105(3) Uiso 1 1 d . . .
O19W O 0.1473(11) 0.6267(11) 0.2994(7) 0.066(4) Uiso 0.5 1 d . . .
O20W O 0.9008(13) 0.2880(12) 0.2385(8) 0.077(4) Uiso 0.5 1 d . . .
O21W O 0.0441(13) 0.4470(12) 0.1793(8) 0.081(4) Uiso 0.5 1 d . . .
O23W O 0.9906(18) 0.4303(17) 0.4408(11) 0.116(7) Uiso 0.5 1 d . . .
O24W O 0.698(2) -0.0102(19) 0.3608(13) 0.135(8) Uiso 0.5 1 d . . .
O25W O 0.2119(18) 0.6185(18) 0.0389(12) 0.123(7) Uiso 0.5 1 d . . .
O26W O 0.0645(18) 0.6448(17) -0.0263(11) 0.120(7) Uiso 0.5 1 d . . .

loop_
_atom_site_aniso_label
_atom_site_aniso_U_11
_atom_site_aniso_U_22
_atom_site_aniso_U_33
_atom_site_aniso_U_23
_atom_site_aniso_U_13
_atom_site_aniso_U_12
Mo3 0.0252(3) 0.0225(3) 0.0332(3) 0.0124(2) 0.0087(2) 0.0055(2)
Mo1 0.0203(3) 0.0311(3) 0.0314(3) 0.0108(2) 0.0032(2) 0.0119(2)
Mo7 0.0417(4) 0.0351(3) 0.0242(3) 0.0148(3) 0.0105(3) 0.0099(3)
Mo9 0.0215(3) 0.0309(3) 0.0272(3) 0.0090(2) 0.0028(2) 0.0101(2)
Mo2 0.0282(3) 0.0238(3) 0.0327(3) 0.0127(2) 0.0094(2) 0.0130(2)
Mo5 0.0222(3) 0.0361(3) 0.0298(3) 0.0051(2) 0.0077(2) 0.0140(2)
Mo8 0.0444(4) 0.0348(3) 0.0283(3) 0.0120(3) 0.0135(3) 0.0197(3)
Mo10 0.0237(3) 0.0248(3) 0.0236(3) 0.0058(2) 0.0024(2) 0.0064(2)
Mo4 0.0192(3) 0.0325(3) 0.0352(3) 0.0136(3) 0.0068(2) 0.0080(2)
Mo11 0.0293(3) 0.0261(3) 0.0345(3) 0.0092(2) 0.0032(2) 0.0120(2)
Mo6 0.0218(3) 0.0294(3) 0.0224(3) 0.0046(2) 0.0035(2) 0.0094(2)
Mo12 0.0345(3) 0.0313(3) 0.0351(3) 0.0189(3) 0.0012(3) 0.0095(3)
P2 0.0246(8) 0.0237(8) 0.0206(8) 0.0091(6) 0.0033(6) 0.0072(7)
P1 0.0166(7) 0.0220(8) 0.0242(8) 0.0082(6) 0.0045(6) 0.0073(6)
P3 0.0195(8) 0.0237(8) 0.0245(8) 0.0082(6) 0.0051(6) 0.0071(6)

loop_
_atom_type_symbol
_atom_type_description
_atom_type_scat_dispersion_real
_atom_type_scat_dispersion_imag
_atom_type_scat_source
C C 0.0033 0.0016 'International Tables Vol C Tables 4.2.6.8 and 6.1.1.4'
Mo Mo -1.6832 0.6857 'International Tables Vol C Tables 4.2.6.8 and 6.1.1.4'
O O 0.0106 0.0060 'International Tables Vol C Tables 4.2.6.8 and 6.1.1.4'
P P 0.1023 0.0942 'International Tables Vol C Tables 4.2.6.8 and 6.1.1.4'
H H 0.0000 0.0000 'International Tables Vol C Tables 4.2.6.8 and 6.1.1.4'
N N 0.0061 0.0033 'International Tables Vol C Tables 4.2.6.8 and 6.1.1.4'

loop_
_geom_angle_atom_site_label_1
_geom_angle_atom_site_label_2
_geom_angle_atom_site_label_3
_geom_angle
O2 Mo3 O20 78.69(17)
O5 Mo3 O2 77.78(19)
O5 Mo3 O12 150.1(2)
O5 Mo3 O20 82.70(18)
O12 Mo3 O2 80.48(19)
O12 Mo3 O20 73.01(18)
O13 Mo3 O2 166.2(2)
O13 Mo3 O5 99.0(2)
O13 Mo3 O12 97.3(2)
O13 Mo3 O20 87.6(2)
O43 Mo3 O2 89.9(2)
O43 Mo3 O5 101.0(3)
O43 Mo3 O12 99.2(2)
O43 Mo3 O13 103.9(3)
O43 Mo3 O20 167.0(2)
O11 Mo1 O14 77.23(18)
O11 Mo1 O15 82.45(17)
O11 Mo1 O22 149.9(2)
O14 Mo1 O15 80.19(16)
O22 Mo1 O14 82.30(18)
O22 Mo1 O15 72.39(17)
O39 Mo1 O11 101.6(2)
O39 Mo1 O14 89.3(2)
O39 Mo1 O15 167.7(2)
O39 Mo1 O22 100.0(2)
O39 Mo1 O47 103.1(3)
O47 Mo1 O11 96.5(2)
O47 Mo1 O14 167.0(2)
O47 Mo1 O15 87.8(2)
O47 Mo1 O22 98.8(2)
O1 Mo7 O19 101.3(3)
O1 Mo7 O28 168.9(2)
O1 Mo7 O34 101.1(3)
O1 Mo7 O37 102.3(3)
O1 Mo7 O41 87.6(2)
O19 Mo7 O28 81.77(19)
O19 Mo7 O34 147.7(2)
O19 Mo7 O41 78.6(2)
O34 Mo7 O28 72.14(19)
O34 Mo7 O41 79.3(2)
O37 Mo7 O19 98.9(3)
O37 Mo7 O28 87.7(2)
O37 Mo7 O34 98.8(3)
O37 Mo7 O41 170.2(2)
O41 Mo7 O28 82.52(17)
O4 Mo9 O21 69.78(15)
O17 Mo9 O4 70.81(17)
O17 Mo9 O21 71.82(17)
O25 Mo9 O4 84.04(18)
O25 Mo9 O17 147.8(2)
O25 Mo9 O21 80.91(18)
O46 Mo9 O4 91.6(2)
O46 Mo9 O17 100.1(2)
O46 Mo9 O21 161.2(2)
O46 Mo9 O25 100.4(2)
O46 Mo9 O49 104.9(3)
O49 Mo9 O4 161.6(2)
O49 Mo9 O17 97.7(2)
O49 Mo9 O21 93.2(2)
O49 Mo9 O25 100.7(2)
O7 Mo2 O20 77.04(16)
O11 Mo2 O7 80.83(18)
O11 Mo2 O12 152.2(2)
O11 Mo2 O20 83.37(18)
O12 Mo2 O7 80.53(19)
O12 Mo2 O20 72.49(18)
O32 Mo2 O7 167.2(2)
O32 Mo2 O11 98.0(2)
O32 Mo2 O12 95.6(2)
O32 Mo2 O20 90.1(2)
O40 Mo2 O7 88.0(2)
O40 Mo2 O11 101.7(2)
O40 Mo2 O12 98.0(2)
O40 Mo2 O20 163.3(2)
O40 Mo2 O32 104.7(3)
O9 Mo5 O3 83.58(18)
O9 Mo5 O18 152.3(2)
O9 Mo5 O24 80.49(19)
O18 Mo5 O3 72.95(18)
O18 Mo5 O24 80.02(19)
O24 Mo5 O3 77.02(17)
O48 Mo5 O3 164.1(2)
O48 Mo5 O9 102.4(2)
O48 Mo5 O18 96.9(3)
O48 Mo5 O24 89.3(2)
O53 Mo5 O3 89.8(2)
O53 Mo5 O9 99.1(3)
O53 Mo5 O18 95.5(3)
O53 Mo5 O24 166.8(2)
O53 Mo5 O48 103.6(3)
O25 Mo8 O28 81.78(18)
O25 Mo8 O42 79.17(19)
O34 Mo8 O25 151.0(2)
O34 Mo8 O28 73.49(19)
O34 Mo8 O42 81.1(2)
O42 Mo8 O28 78.17(17)
O50 Mo8 O25 100.5(2)
O50 Mo8 O28 166.1(2)
O50 Mo8 O34 100.1(3)
O50 Mo8 O42 88.7(2)
O50 Mo8 O52 103.8(3)
O52 Mo8 O25 97.6(2)
O52 Mo8 O28 89.4(2)
O52 Mo8 O34 97.1(3)
O52 Mo8 O42 167.5(2)
O4 Mo10 O21 69.08(15)
O10 Mo10 O4 87.64(17)
O10 Mo10 O17 148.22(19)
O10 Mo10 O21 79.96(17)
O17 Mo10 O4 70.82(17)
O17 Mo10 O21 70.75(17)
O35 Mo10 O4 162.5(2)
O35 Mo10 O10 99.6(2)
O35 Mo10 O17 95.7(2)
O35 Mo10 O21 96.3(2)
O44 Mo10 O4 90.0(2)
O44 Mo10 O10 101.7(2)
O44 Mo10 O17 101.4(2)
O44 Mo10 O21 159.0(2)
O44 Mo10 O35 104.0(2)
O5 Mo4 O3 81.49(18)
O5 Mo4 O16 78.00(19)
O16 Mo4 O3 78.90(17)
O18 Mo4 O3 73.48(19)
O18 Mo4 O5 149.7(2)
O18 Mo4 O16 80.6(2)
O23 Mo4 O3 88.6(2)
O23 Mo4 O5 97.4(2)
O23 Mo4 O16 167.2(2)
O23 Mo4 O18 98.7(2)
O23 Mo4 O38 103.4(3)
O38 Mo4 O3 167.4(2)
O38 Mo4 O5 100.4(2)
O38 Mo4 O16 89.2(2)
O38 Mo4 O18 100.5(2)
O6 Mo11 O30 79.47(17)
O10 Mo11 O6 76.59(19)
O10 Mo11 O30 81.37(17)
O29 Mo11 O6 82.3(2)
O29 Mo11 O10 149.1(2)
O29 Mo11 O30 72.71(19)
O31 Mo11 O6 167.5(2)
O31 Mo11 O10 96.4(2)
O31 Mo11 O29 99.7(2)
O31 Mo11 O30 89.3(2)
O45 Mo11 O6 88.3(2)
O45 Mo11 O10 99.6(2)
O45 Mo11 O29 102.1(3)
O45 Mo11 O30 167.2(2)
O45 Mo11 O31 103.2(3)
O8 Mo6 O15 78.52(16)
O9 Mo6 O8 76.43(18)
O9 Mo6 O15 82.71(17)
O22 Mo6 O8 82.02(18)
O22 Mo6 O9 149.98(19)
O22 Mo6 O15 72.62(18)
O26 Mo6 O8 165.2(2)
O26 Mo6 O9 96.6(2)
O26 Mo6 O15 87.7(2)
O26 Mo6 O22 99.1(2)
O33 Mo6 O8 91.1(2)
O33 Mo6 O9 100.1(2)
O33 Mo6 O15 168.3(2)
O33 Mo6 O22 101.0(2)
O33 Mo6 O26 103.1(3)
O19 Mo12 O27 79.3(2)
O19 Mo12 O29 151.3(2)
O19 Mo12 O30 84.97(19)
O27 Mo12 O30 80.50(18)
O29 Mo12 O27 79.6(2)
O29 Mo12 O30 72.54(19)
O36 Mo12 O19 98.6(3)
O36 Mo12 O27 168.8(2)
O36 Mo12 O29 98.3(3)
O36 Mo12 O30 88.4(2)
O51 Mo12 O19 101.0(3)
O51 Mo12 O27 88.1(3)
O51 Mo12 O29 97.5(3)
O51 Mo12 O30 166.0(2)
O51 Mo12 O36 103.1(3)
O28 P2 O21 111.1(3)
O28 P2 O30 111.5(3)
O30 P2 O21 109.9(3)
O15 P1 O3 111.6(3)
O15 P1 O20 110.8(3)
O20 P1 O3 111.5(3)
O8 P3 O4 111.0(3)
O14 P3 O4 111.8(3)
O14 P3 O8 113.8(3)
C5 O2 Mo3 131.4(5)
Mo5 O3 Mo4 91.31(16)
P1 O3 Mo5 128.7(3)
P1 O3 Mo4 129.1(3)
Mo10 O4 Mo9 87.88(15)
P3 O4 Mo9 135.0(3)
P3 O4 Mo10 137.1(3)
Mo3 O5 Mo4 149.3(3)
C4 O6 Mo11 130.9(5)
C5 O7 Mo2 131.8(4)
P3 O8 Mo6 131.9(3)
Mo5 O9 Mo6 147.6(3)
Mo10 O10 Mo11 138.2(2)
Mo2 O11 Mo1 144.4(3)
Mo3 O12 Mo2 121.7(2)
P3 O14 Mo1 131.3(3)
Mo6 O15 Mo1 92.54(16)
P1 O15 Mo1 132.7(3)
P1 O15 Mo6 132.0(3)
C10 O16 Mo4 130.2(4)
Mo9 O17 Mo10 112.9(2)
Mo4 O18 Mo5 122.2(3)
Mo12 O19 Mo7 157.8(3)
Mo3 O20 Mo2 92.71(16)
P1 O20 Mo3 129.8(3)
P1 O20 Mo2 130.5(3)
Mo9 O21 Mo10 85.95(15)
P2 O21 Mo9 121.6(2)
P2 O21 Mo10 121.8(2)
Mo6 O22 Mo1 122.4(2)
C10 O24 Mo5 132.4(4)
Mo9 O25 Mo8 139.7(3)
C4 O27 Mo12 131.4(5)
Mo8 O28 Mo7 92.14(16)
P2 O28 Mo7 134.0(3)
P2 O28 Mo8 121.9(3)
Mo11 O29 Mo12 120.4(3)
Mo12 O30 Mo11 93.97(17)
P2 O30 Mo11 124.1(3)
P2 O30 Mo12 133.9(3)
Mo7 O34 Mo8 121.8(3)
C13 O41 Mo7 130.1(5)
C13 O42 Mo8 132.7(5)
C3 O54 H54 109.5
C16 O55 H55 109.5
C6 C1 C4 119.7(6)
C6 C1 C15 120.1(7)
C15 C1 C4 120.1(7)
C7 C2 C12 119.6(7)
C7 C2 C13 119.0(6)
C12 C2 C13 121.3(6)
O54 C3 C11 119.7(7)
O54 C3 C12 120.3(7)
C11 C3 C12 119.9(7)
O6 C4 C1 116.4(6)
O27 C4 O6 125.7(7)
O27 C4 C1 117.9(6)
O2 C5 O7 126.0(6)
O2 C5 C9 117.7(6)
O7 C5 C9 116.3(6)
C1 C6 H6 119.9
C1 C6 C8 120.3(7)
C8 C6 H6 119.9
C2 C7 H7 119.8
C2 C7 C9 120.4(7)
C9 C7 H7 119.8
C6 C8 C10 120.1(6)
C14 C8 C6 119.7(7)
C14 C8 C10 120.2(7)
C7 C9 C5 119.6(6)
C11 C9 C5 120.5(6)
C11 C9 C7 119.9(7)
O16 C10 O24 126.1(6)
O16 C10 C8 116.8(6)
O24 C10 C8 117.0(6)
C3 C11 H11 119.9
C9 C11 C3 120.2(7)
C9 C11 H11 119.9
C2 C12 C3 120.0(7)
C2 C12 H12 120.0
C3 C12 H12 120.0
O41 C13 O42 124.4(7)
O41 C13 C2 119.1(6)
O42 C13 C2 116.4(6)
C8 C14 H14 120.3
C16 C14 C8 119.3(8)
C16 C14 H14 120.3
C1 C15 H15 120.2
C16 C15 C1 119.6(8)
C16 C15 H15 120.2
O55 C16 C14 118.0(8)
C15 C16 O55 121.0(8)
C15 C16 C14 121.0(8)

loop_
_geom_bond_atom_site_label_1
_geom_bond_atom_site_label_2
_geom_bond_distance
Mo3 O2 2.248(5)
Mo3 O5 1.896(5)
Mo3 O12 1.930(5)
Mo3 O13 1.719(5)
Mo3 O20 2.325(4)
Mo3 O43 1.695(6)
Mo1 O11 1.914(5)
Mo1 O14 2.232(5)
Mo1 O15 2.336(4)
Mo1 O22 1.923(5)
Mo1 O39 1.701(6)
Mo1 O47 1.703(6)
Mo7 O1 1.698(6)
Mo7 O19 1.903(5)
Mo7 O28 2.368(5)
Mo7 O34 1.917(5)
Mo7 O37 1.708(6)
Mo7 O41 2.265(5)
Mo9 O4 2.326(4)
Mo9 O17 1.933(5)
Mo9 O21 2.344(4)
Mo9 O25 1.890(5)
Mo9 O46 1.708(5)
Mo9 O49 1.713(6)
Mo2 O7 2.255(5)
Mo2 O11 1.889(5)
Mo2 O12 1.937(5)
Mo2 O20 2.341(4)
Mo2 O32 1.717(5)
Mo2 O40 1.703(5)
Mo5 O3 2.344(4)
Mo5 O9 1.854(5)
Mo5 O18 1.949(5)
Mo5 O24 2.246(5)
Mo5 O48 1.717(6)
Mo5 O53 1.710(6)
Mo8 O25 1.932(5)
Mo8 O28 2.300(5)
Mo8 O34 1.931(5)
Mo8 O42 2.223(5)
Mo8 O50 1.698(6)
Mo8 O52 1.707(6)
Mo10 O4 2.322(4)
Mo10 O10 1.890(4)
Mo10 O17 1.937(5)
Mo10 O21 2.387(4)
Mo10 O35 1.708(5)
Mo10 O44 1.697(5)
Mo4 O3 2.360(4)
Mo4 O5 1.900(5)
Mo4 O16 2.255(5)
Mo4 O18 1.894(5)
Mo4 O23 1.716(6)
Mo4 O38 1.721(6)
Mo11 O6 2.230(5)
Mo11 O10 1.956(4)
Mo11 O29 1.907(5)
Mo11 O30 2.306(5)
Mo11 O31 1.710(6)
Mo11 O45 1.710(6)
Mo6 O8 2.238(5)
Mo6 O9 1.940(5)
Mo6 O15 2.327(4)
Mo6 O22 1.921(5)
Mo6 O26 1.718(6)
Mo6 O33 1.707(6)
Mo12 O19 1.879(5)
Mo12 O27 2.268(5)
Mo12 O29 1.955(5)
Mo12 O30 2.278(5)
Mo12 O36 1.725(6)
Mo12 O51 1.698(6)
P2 O21 1.542(5)
P2 O28 1.527(5)
P2 O30 1.530(5)
P1 O3 1.537(5)
P1 O15 1.518(5)
P1 O20 1.528(5)
P3 O4 1.538(5)
P3 O8 1.516(5)
P3 O14 1.515(5)
O2 C5 1.245(8)
O6 C4 1.262(9)
O7 C5 1.268(8)
O16 C10 1.256(8)
O24 C10 1.259(8)
O27 C4 1.258(9)
O41 C13 1.259(9)
O42 C13 1.261(9)
O54 H54 0.8200
O54 C3 1.369(10)
O55 H55 0.8200
O55 C16 1.380(11)
C1 C4 1.500(10)
C1 C6 1.380(10)
C1 C15 1.382(11)
C2 C7 1.381(10)
C2 C12 1.387(10)
C2 C13 1.492(10)
C3 C11 1.382(11)
C3 C12 1.390(11)
C5 C9 1.506(9)
C6 H6 0.9300
C6 C8 1.389(10)
C7 H7 0.9300
C7 C9 1.387(10)
C8 C10 1.504(9)
C8 C14 1.388(11)
C9 C11 1.377(10)
C11 H11 0.9300
C12 H12 0.9300
C14 H14 0.9300
C14 C16 1.385(12)
C15 H15 0.9300
C15 C16 1.378(12)
